data_1576864
loop_
_publ_author_name
'Reith, Sascha'
'Oberdorf, Kai'
'Mart&#xed;nez, Sebsti&#xe1;n'
'Landgraf, Jann B.'
'Ahrens, Alena'
'Jakobi, Felix'
'Xie, Xiulan'
'Lichtenberg, Crispin'

_publ_section_title
;
 The bismuth phosphanides Bi(PR<sub>2</sub>)<sub>3</sub>: sources of
 phosphanyl radicals, P-inversion, and reversible olefin insertion.
;
_journal_issue 10
_journal_name_full 'Chemical science'
_journal_page_first 5183
_journal_page_last 5191
_journal_paper_doi 10.1039/d5sc07240a
_journal_volume 17
_journal_year 2026
_chemical_formula_moiety 'C20 H40 P2'
_chemical_formula_sum 'C20 H40 P2'
_chemical_formula_weight 342.46
_space_group_crystal_system monoclinic
_space_group_IT_number 14
_space_group_name_Hall '-P 2yn'
_space_group_name_H-M_alt 'P 1 21/n 1'
_atom_sites_solution_hydrogens geom
_atom_sites_solution_primary dual
_audit_creation_date 2024-04-30
_audit_creation_method
;
Olex2 1.5
(compiled 2024.02.16 svn.r378c4104 for OlexSys, GUI svn.r6928)
;
_audit_update_record
;
2025-11-11 deposited with the CCDC.	2025-12-22 downloaded from the CCDC.
;
_cell_angle_alpha 90
_cell_angle_beta 90.053(2)
_cell_angle_gamma 90
_cell_formula_units_Z 4
_cell_length_a 8.8768(5)
_cell_length_b 18.1553(9)
_cell_length_c 13.2912(6)
_cell_measurement_reflns_used 9987
_cell_measurement_temperature 278.15
_cell_measurement_theta_max 28.712
_cell_measurement_theta_min 2.244
_cell_volume 2142.02(19)
_computing_cell_refinement 'SAINT V8.40B (?, 2016)'
_computing_data_reduction 'SAINT V8.40B (?, 2016)'
_computing_molecular_graphics 'Olex2 1.5 (Dolomanov et al., 2009)'
_computing_publication_material 'Olex2 1.5 (Dolomanov et al., 2009)'
_computing_structure_refinement 'XL  (Sheldrick, 2008)'
_computing_structure_solution 'SHELXT 2018/2 (Sheldrick, 2018)'
_diffrn_ambient_temperature 278.15
_diffrn_measured_fraction_theta_full 0.997
_diffrn_measured_fraction_theta_max 0.997
_diffrn_measurement_device_type 'Bruker D8 Venture'
_diffrn_radiation_type MoK\a
_diffrn_radiation_wavelength 0.71073
_diffrn_reflns_av_R_equivalents 0.0510
_diffrn_reflns_av_unetI/netI 0.0378
_diffrn_reflns_Laue_measured_fraction_full 0.997
_diffrn_reflns_Laue_measured_fraction_max 0.997
_diffrn_reflns_limit_h_max 12
_diffrn_reflns_limit_h_min -12
_diffrn_reflns_limit_k_max 25
_diffrn_reflns_limit_k_min -25
_diffrn_reflns_limit_l_max 18
_diffrn_reflns_limit_l_min -18
_diffrn_reflns_number 40063
_diffrn_reflns_point_group_measured_fraction_full 0.997
_diffrn_reflns_point_group_measured_fraction_max 0.997
_diffrn_reflns_theta_full 25.242
_diffrn_reflns_theta_max 30.071
_diffrn_reflns_theta_min 1.899
_diffrn_source_current 1.6
_diffrn_source_power 0.08
_diffrn_source_voltage 50.0
_exptl_absorpt_coefficient_mu 0.201
_exptl_absorpt_correction_T_max 0.7460
_exptl_absorpt_correction_T_min 0.7065
_exptl_absorpt_correction_type multi-scan
_exptl_absorpt_process_details
;
SADABS-2016/2 (Bruker,2016/2) was used for absorption correction.
wR2(int) was 0.1403 before and 0.0658 after correction.
The Ratio of minimum to maximum transmission is 0.9471.
The \l/2 correction factor is Not present.
;
_exptl_crystal_colour 'clear colourless'
_exptl_crystal_colour_lustre clear
_exptl_crystal_colour_primary colourless
_exptl_crystal_density_diffrn 1.062
_exptl_crystal_description plate
_exptl_crystal_F_000 760
_exptl_crystal_size_max 0.252
_exptl_crystal_size_mid 0.251
_exptl_crystal_size_min 0.091
_refine_diff_density_max 0.254
_refine_diff_density_min -0.246
_refine_diff_density_rms 0.041
_refine_ls_extinction_method none
_refine_ls_goodness_of_fit_ref 1.076
_refine_ls_hydrogen_treatment constr
_refine_ls_matrix_type full
_refine_ls_number_parameters 206
_refine_ls_number_reflns 6275
_refine_ls_number_restraints 0
_refine_ls_restrained_S_all 1.076
_refine_ls_R_factor_all 0.0547
_refine_ls_R_factor_gt 0.0429
_refine_ls_shift/su_max 0.001
_refine_ls_shift/su_mean 0.000
_refine_ls_structure_factor_coef Fsqd
_refine_ls_weighting_details 'w=1/[\s^2^(Fo^2^)+(0.0465P)^2^+0.2340P] where P=(Fo^2^+2Fc^2^)/3'
_refine_ls_weighting_scheme calc
_refine_ls_wR_factor_gt 0.0999
_refine_ls_wR_factor_ref 0.1050
_reflns_Friedel_coverage 0.000
_reflns_number_gt 5314
_reflns_number_total 6275
_reflns_threshold_expression 'I > 2\s(I)'
_cod_data_source_file d5sc07240a2.cif
_cod_data_source_block mo_srpx31a_2
_cod_database_code 1576864
_shelx_space_group_comment
;
The symmetry employed for this shelxl refinement is uniquely defined
by the following loop, which should always be used as a source of
symmetry information in preference to the above space-group names.
They are only intended as comments.
;
_shelx_estimated_absorpt_t_max 0.982
_shelx_estimated_absorpt_t_min 0.951
_olex2_refinement_description
;
1. Twinned data refinement
 Scales: 0.8179(10)
 0.1821(10)
2. Fixed Uiso
 At 1.2 times of:
  All C(H) groups, All C(H,H) groups
 At 1.5 times of:
  All C(H,H,H) groups
3.a Ternary CH refined with riding coordinates:
 C5(H5), C15(H15)
3.b Secondary CH2 refined with riding coordinates:
 C16(H16a,H16b), C6(H6a,H6b), C8(H8a,H8b), C17(H17a,H17b), C7(H7a,H7b),
 C20(H20a,H20b), C10(H10a,H10b), C19(H19a,H19b), C18(H18a,H18b), C9(H9a,H9b)
3.c Idealised Me refined as rotating group:
 C4(H4a,H4b,H4c), C12(H12a,H12b,H12c), C14(H14a,H14b,H14c), C2(H2a,H2b,H2c),
 C13(H13a,H13b,H13c), C3(H3a,H3b,H3c)
;
_olex2_submission_special_instructions 'No special instructions were received'

loop_
_space_group_symop_operation_xyz
'x, y, z'
'-x+1/2, y+1/2, -z+1/2'
'-x, -y, -z'
'x-1/2, -y-1/2, z-1/2'

loop_
_atom_site_label
_atom_site_type_symbol
_atom_site_fract_x
_atom_site_fract_y
_atom_site_fract_z
_atom_site_U_iso_or_equiv
_atom_site_adp_type
_atom_site_occupancy
_atom_site_site_symmetry_order
_atom_site_calc_flag
_atom_site_refinement_flags_posn
_atom_site_refinement_flags_adp
_atom_site_refinement_flags_occupancy
_atom_site_disorder_assembly
_atom_site_disorder_group
P1 P 0.58745(5) 0.80227(2) 0.41159(3) 0.03065(9) Uani 1 1 d . . . . .
P2 P 0.58870(5) 0.68902(2) 0.34298(3) 0.03151(10) Uani 1 1 d . . . . .
C5 C 0.38395(17) 0.82966(7) 0.42128(11) 0.0318(3) Uani 1 1 d . . . . .
H5 H 0.329115 0.807937 0.364556 0.038 Uiso 1 1 calc R U . . .
C15 C 0.38544(17) 0.66158(8) 0.33126(11) 0.0327(3) Uani 1 1 d . . . . .
H15 H 0.329955 0.682696 0.388076 0.039 Uiso 1 1 calc R U . . .
C1 C 0.67773(19) 0.85819(8) 0.30669(12) 0.0378(3) Uani 1 1 d . . . . .
C16 C 0.32320(19) 0.69516(9) 0.23346(12) 0.0383(3) Uani 1 1 d . . . . .
H16A H 0.341613 0.747819 0.233382 0.046 Uiso 1 1 calc R U . . .
H16B H 0.375706 0.673979 0.176405 0.046 Uiso 1 1 calc R U . . .
C11 C 0.6770(2) 0.63395(9) 0.44981(13) 0.0399(4) Uani 1 1 d . . . . .
C6 C 0.32071(19) 0.79742(9) 0.51933(12) 0.0374(3) Uani 1 1 d . . . . .
H6A H 0.338797 0.744739 0.520752 0.045 Uiso 1 1 calc R U . . .
H6B H 0.372665 0.819250 0.576218 0.045 Uiso 1 1 calc R U . . .
C4 C 0.5840(2) 0.86459(10) 0.21038(13) 0.0506(4) Uani 1 1 d . . . . .
H4A H 0.571690 0.816665 0.180978 0.076 Uiso 1 1 calc R U . . .
H4B H 0.634597 0.896331 0.163566 0.076 Uiso 1 1 calc R U . . .
H4C H 0.486910 0.884778 0.226194 0.076 Uiso 1 1 calc R U . . .
C8 C 0.1175(2) 0.89340(10) 0.52433(16) 0.0574(5) Uani 1 1 d . . . . .
H8A H 0.157404 0.917303 0.583937 0.069 Uiso 1 1 calc R U . . .
H8B H 0.009199 0.900453 0.523679 0.069 Uiso 1 1 calc R U . . .
C17 C 0.1556(2) 0.68109(10) 0.22263(15) 0.0479(4) Uani 1 1 d . . . . .
H17A H 0.102335 0.705233 0.277139 0.057 Uiso 1 1 calc R U . . .
H17B H 0.120294 0.702076 0.159759 0.057 Uiso 1 1 calc R U . . .
C12 C 0.8278(2) 0.67074(11) 0.47455(16) 0.0558(5) Uani 1 1 d . . . . .
H12A H 0.885322 0.676555 0.413938 0.084 Uiso 1 1 calc R U . . .
H12B H 0.882803 0.640549 0.521127 0.084 Uiso 1 1 calc R U . . .
H12C H 0.809803 0.718184 0.504082 0.084 Uiso 1 1 calc R U . . .
C7 C 0.1524(2) 0.81197(10) 0.52861(15) 0.0485(4) Uani 1 1 d . . . . .
H7A H 0.099747 0.787003 0.474463 0.058 Uiso 1 1 calc R U . . .
H7B H 0.116219 0.791982 0.591820 0.058 Uiso 1 1 calc R U . . .
C20 C 0.3557(2) 0.57848(9) 0.32867(16) 0.0488(4) Uani 1 1 d . . . . .
H20A H 0.410359 0.556611 0.273010 0.059 Uiso 1 1 calc R U . . .
H20B H 0.391920 0.556241 0.390496 0.059 Uiso 1 1 calc R U . . .
C10 C 0.3544(2) 0.91298(8) 0.42216(14) 0.0449(4) Uani 1 1 d . . . . .
H10A H 0.407137 0.935255 0.478423 0.054 Uiso 1 1 calc R U . . .
H10B H 0.392843 0.934721 0.360648 0.054 Uiso 1 1 calc R U . . .
C14 C 0.5821(2) 0.62943(10) 0.54525(13) 0.0518(4) Uani 1 1 d . . . . .
H14A H 0.565063 0.678143 0.570919 0.078 Uiso 1 1 calc R U . . .
H14B H 0.634359 0.600666 0.594831 0.078 Uiso 1 1 calc R U . . .
H14C H 0.487190 0.606636 0.530052 0.078 Uiso 1 1 calc R U . . .
C2 C 0.8281(2) 0.82134(11) 0.28195(16) 0.0540(5) Uani 1 1 d . . . . .
H2A H 0.885492 0.815132 0.342620 0.081 Uiso 1 1 calc R U . . .
H2B H 0.883398 0.851681 0.235767 0.081 Uiso 1 1 calc R U . . .
H2C H 0.809853 0.774080 0.251935 0.081 Uiso 1 1 calc R U . . .
C19 C 0.1874(2) 0.56285(11) 0.31670(18) 0.0623(6) Uani 1 1 d . . . . .
H19A H 0.172035 0.510067 0.312012 0.075 Uiso 1 1 calc R U . . .
H19B H 0.134661 0.580265 0.376000 0.075 Uiso 1 1 calc R U . . .
C13 C 0.7126(2) 0.55652(10) 0.40969(16) 0.0561(5) Uani 1 1 d . . . . .
H13A H 0.620301 0.530723 0.396535 0.084 Uiso 1 1 calc R U . . .
H13B H 0.770292 0.529943 0.458882 0.084 Uiso 1 1 calc R U . . .
H13C H 0.769627 0.560522 0.348578 0.084 Uiso 1 1 calc R U . . .
C18 C 0.1208(2) 0.59950(11) 0.22433(17) 0.0603(5) Uani 1 1 d . . . . .
H18A H 0.161559 0.576556 0.164331 0.072 Uiso 1 1 calc R U . . .
H18B H 0.012491 0.592416 0.223934 0.072 Uiso 1 1 calc R U . . .
C9 C 0.1857(2) 0.92866(10) 0.43106(16) 0.0564(5) Uani 1 1 d . . . . .
H9A H 0.169810 0.981488 0.433682 0.068 Uiso 1 1 calc R U . . .
H9B H 0.134614 0.909969 0.371769 0.068 Uiso 1 1 calc R U . . .
C3 C 0.7131(2) 0.93509(10) 0.34895(15) 0.0539(5) Uani 1 1 d . . . . .
H3A H 0.620979 0.961973 0.357920 0.081 Uiso 1 1 calc R U . . .
H3B H 0.776991 0.961074 0.302758 0.081 Uiso 1 1 calc R U . . .
H3C H 0.763480 0.930239 0.412551 0.081 Uiso 1 1 calc R U . . .

loop_
_atom_site_aniso_label
_atom_site_aniso_U_11
_atom_site_aniso_U_22
_atom_site_aniso_U_33
_atom_site_aniso_U_23
_atom_site_aniso_U_13
_atom_site_aniso_U_12
P1 0.03183(19) 0.02859(16) 0.03153(18) -0.00013(13) -0.00054(15) -0.00112(15)
P2 0.0325(2) 0.02884(16) 0.03322(18) -0.00074(13) -0.00044(16) -0.00008(15)
C5 0.0338(8) 0.0287(6) 0.0329(7) -0.0002(5) 0.0002(6) 0.0013(6)
C15 0.0341(8) 0.0302(6) 0.0337(7) -0.0021(5) -0.0022(6) -0.0031(6)
C1 0.0389(9) 0.0353(7) 0.0391(8) 0.0019(6) 0.0029(7) -0.0080(7)
C16 0.0409(9) 0.0380(8) 0.0360(8) -0.0017(6) -0.0038(7) -0.0056(7)
C11 0.0406(9) 0.0342(7) 0.0448(8) 0.0019(6) -0.0044(7) 0.0056(7)
C6 0.0399(9) 0.0376(8) 0.0346(7) 0.0007(6) 0.0030(7) 0.0038(7)
C4 0.0622(12) 0.0482(9) 0.0414(9) 0.0092(7) 0.0005(9) -0.0087(9)
C8 0.0454(11) 0.0533(10) 0.0735(13) -0.0012(9) 0.0146(10) 0.0130(9)
C17 0.0418(10) 0.0517(10) 0.0502(10) -0.0017(8) -0.0103(8) -0.0026(8)
C12 0.0441(11) 0.0561(11) 0.0671(12) 0.0056(9) -0.0175(10) 0.0041(9)
C7 0.0431(10) 0.0486(9) 0.0537(10) 0.0047(8) 0.0114(8) 0.0019(8)
C20 0.0492(10) 0.0327(8) 0.0647(11) 0.0006(8) -0.0109(9) -0.0059(7)
C10 0.0472(10) 0.0301(7) 0.0575(10) 0.0016(7) 0.0087(8) 0.0048(7)
C14 0.0620(12) 0.0490(9) 0.0443(9) 0.0124(7) -0.0017(9) 0.0083(9)
C2 0.0431(10) 0.0546(11) 0.0644(12) 0.0059(9) 0.0149(9) -0.0059(8)
C19 0.0544(12) 0.0444(10) 0.0882(15) 0.0083(10) -0.0137(11) -0.0204(9)
C13 0.0603(13) 0.0379(9) 0.0699(12) 0.0004(9) -0.0031(10) 0.0157(8)
C18 0.0492(12) 0.0571(11) 0.0745(13) -0.0042(10) -0.0166(10) -0.0166(9)
C9 0.0522(11) 0.0418(9) 0.0754(13) 0.0072(9) 0.0083(10) 0.0147(8)
C3 0.0610(12) 0.0386(9) 0.0620(11) 0.0009(8) 0.0027(10) -0.0196(8)

loop_
_atom_type_symbol
_atom_type_description
_atom_type_scat_dispersion_real
_atom_type_scat_dispersion_imag
_atom_type_scat_source
C C 0.0033 0.0016 'International Tables Vol C Tables 4.2.6.8 and 6.1.1.4'
H H 0.0000 0.0000 'International Tables Vol C Tables 4.2.6.8 and 6.1.1.4'
P P 0.1023 0.0942 'International Tables Vol C Tables 4.2.6.8 and 6.1.1.4'

loop_
_geom_angle_atom_site_label_1
_geom_angle_atom_site_label_2
_geom_angle_atom_site_label_3
_geom_angle
_geom_angle_site_symmetry_1
_geom_angle_site_symmetry_3
_geom_angle_publ_flag
C5 P1 P2 105.96(5) . . ?
C5 P1 C1 108.35(7) . . ?
C1 P1 P2 100.86(5) . . ?
C15 P2 P1 105.72(5) . . ?
C15 P2 C11 108.49(7) . . ?
C11 P2 P1 100.36(5) . . ?
P1 C5 H5 108.5 . . ?
C6 C5 P1 108.04(10) . . ?
C6 C5 H5 108.5 . . ?
C10 C5 P1 115.19(11) . . ?
C10 C5 H5 108.5 . . ?
C10 C5 C6 107.86(12) . . ?
P2 C15 H15 108.4 . . ?
C16 C15 P2 108.02(10) . . ?
C16 C15 H15 108.4 . . ?
C20 C15 P2 115.37(11) . . ?
C20 C15 H15 108.4 . . ?
C20 C15 C16 108.04(13) . . ?
C4 C1 P1 115.11(11) . . ?
C4 C1 C3 110.33(14) . . ?
C2 C1 P1 107.01(12) . . ?
C2 C1 C4 109.11(15) . . ?
C2 C1 C3 107.32(15) . . ?
C3 C1 P1 107.64(11) . . ?
C15 C16 H16A 109.3 . . ?
C15 C16 H16B 109.3 . . ?
H16A C16 H16B 108.0 . . ?
C17 C16 C15 111.42(14) . . ?
C17 C16 H16A 109.3 . . ?
C17 C16 H16B 109.3 . . ?
C12 C11 P2 106.86(12) . . ?
C12 C11 C13 107.05(15) . . ?
C14 C11 P2 114.90(12) . . ?
C14 C11 C12 109.15(16) . . ?
C14 C11 C13 110.70(15) . . ?
C13 C11 P2 107.83(12) . . ?
C5 C6 H6A 109.4 . . ?
C5 C6 H6B 109.4 . . ?
H6A C6 H6B 108.0 . . ?
C7 C6 C5 111.24(14) . . ?
C7 C6 H6A 109.4 . . ?
C7 C6 H6B 109.4 . . ?
C1 C4 H4A 109.5 . . ?
C1 C4 H4B 109.5 . . ?
C1 C4 H4C 109.5 . . ?
H4A C4 H4B 109.5 . . ?
H4A C4 H4C 109.5 . . ?
H4B C4 H4C 109.5 . . ?
H8A C8 H8B 108.0 . . ?
C7 C8 H8A 109.4 . . ?
C7 C8 H8B 109.4 . . ?
C7 C8 C9 111.15(15) . . ?
C9 C8 H8A 109.4 . . ?
C9 C8 H8B 109.4 . . ?
C16 C17 H17A 109.4 . . ?
C16 C17 H17B 109.4 . . ?
H17A C17 H17B 108.0 . . ?
C18 C17 C16 111.31(16) . . ?
C18 C17 H17A 109.4 . . ?
C18 C17 H17B 109.4 . . ?
C11 C12 H12A 109.5 . . ?
C11 C12 H12B 109.5 . . ?
C11 C12 H12C 109.5 . . ?
H12A C12 H12B 109.5 . . ?
H12A C12 H12C 109.5 . . ?
H12B C12 H12C 109.5 . . ?
C6 C7 H7A 109.3 . . ?
C6 C7 H7B 109.3 . . ?
C8 C7 C6 111.56(15) . . ?
C8 C7 H7A 109.3 . . ?
C8 C7 H7B 109.3 . . ?
H7A C7 H7B 108.0 . . ?
C15 C20 H20A 109.5 . . ?
C15 C20 H20B 109.5 . . ?
H20A C20 H20B 108.1 . . ?
C19 C20 C15 110.68(15) . . ?
C19 C20 H20A 109.5 . . ?
C19 C20 H20B 109.5 . . ?
C5 C10 H10A 109.5 . . ?
C5 C10 H10B 109.5 . . ?
H10A C10 H10B 108.1 . . ?
C9 C10 C5 110.55(14) . . ?
C9 C10 H10A 109.5 . . ?
C9 C10 H10B 109.5 . . ?
C11 C14 H14A 109.5 . . ?
C11 C14 H14B 109.5 . . ?
C11 C14 H14C 109.5 . . ?
H14A C14 H14B 109.5 . . ?
H14A C14 H14C 109.5 . . ?
H14B C14 H14C 109.5 . . ?
C1 C2 H2A 109.5 . . ?
C1 C2 H2B 109.5 . . ?
C1 C2 H2C 109.5 . . ?
H2A C2 H2B 109.5 . . ?
H2A C2 H2C 109.5 . . ?
H2B C2 H2C 109.5 . . ?
C20 C19 H19A 109.1 . . ?
C20 C19 H19B 109.1 . . ?
H19A C19 H19B 107.8 . . ?
C18 C19 C20 112.53(18) . . ?
C18 C19 H19A 109.1 . . ?
C18 C19 H19B 109.1 . . ?
C11 C13 H13A 109.5 . . ?
C11 C13 H13B 109.5 . . ?
C11 C13 H13C 109.5 . . ?
H13A C13 H13B 109.5 . . ?
H13A C13 H13C 109.5 . . ?
H13B C13 H13C 109.5 . . ?
C17 C18 C19 111.25(16) . . ?
C17 C18 H18A 109.4 . . ?
C17 C18 H18B 109.4 . . ?
C19 C18 H18A 109.4 . . ?
C19 C18 H18B 109.4 . . ?
H18A C18 H18B 108.0 . . ?
C8 C9 C10 112.03(16) . . ?
C8 C9 H9A 109.2 . . ?
C8 C9 H9B 109.2 . . ?
C10 C9 H9A 109.2 . . ?
C10 C9 H9B 109.2 . . ?
H9A C9 H9B 107.9 . . ?
C1 C3 H3A 109.5 . . ?
C1 C3 H3B 109.5 . . ?
C1 C3 H3C 109.5 . . ?
H3A C3 H3B 109.5 . . ?
H3A C3 H3C 109.5 . . ?
H3B C3 H3C 109.5 . . ?

loop_
_geom_bond_atom_site_label_1
_geom_bond_atom_site_label_2
_geom_bond_distance
_geom_bond_site_symmetry_2
_geom_bond_publ_flag
P1 P2 2.2494(5) . ?
P1 C5 1.8781(15) . ?
P1 C1 1.9024(15) . ?
P2 C15 1.8781(16) . ?
P2 C11 1.9047(17) . ?
C5 H5 0.9800 . ?
C5 C6 1.535(2) . ?
C5 C10 1.535(2) . ?
C15 H15 0.9800 . ?
C15 C16 1.538(2) . ?
C15 C20 1.532(2) . ?
C1 C4 1.530(2) . ?
C1 C2 1.529(2) . ?
C1 C3 1.537(2) . ?
C16 H16A 0.9700 . ?
C16 H16B 0.9700 . ?
C16 C17 1.516(2) . ?
C11 C12 1.532(2) . ?
C11 C14 1.525(2) . ?
C11 C13 1.537(2) . ?
C6 H6A 0.9700 . ?
C6 H6B 0.9700 . ?
C6 C7 1.523(2) . ?
C4 H4A 0.9600 . ?
C4 H4B 0.9600 . ?
C4 H4C 0.9600 . ?
C8 H8A 0.9700 . ?
C8 H8B 0.9700 . ?
C8 C7 1.512(2) . ?
C8 C9 1.521(3) . ?
C17 H17A 0.9700 . ?
C17 H17B 0.9700 . ?
C17 C18 1.513(3) . ?
C12 H12A 0.9600 . ?
C12 H12B 0.9600 . ?
C12 H12C 0.9600 . ?
C7 H7A 0.9700 . ?
C7 H7B 0.9700 . ?
C20 H20A 0.9700 . ?
C20 H20B 0.9700 . ?
C20 C19 1.529(3) . ?
C10 H10A 0.9700 . ?
C10 H10B 0.9700 . ?
C10 C9 1.530(3) . ?
C14 H14A 0.9600 . ?
C14 H14B 0.9600 . ?
C14 H14C 0.9600 . ?
C2 H2A 0.9600 . ?
C2 H2B 0.9600 . ?
C2 H2C 0.9600 . ?
C19 H19A 0.9700 . ?
C19 H19B 0.9700 . ?
C19 C18 1.516(3) . ?
C13 H13A 0.9600 . ?
C13 H13B 0.9600 . ?
C13 H13C 0.9600 . ?
C18 H18A 0.9700 . ?
C18 H18B 0.9700 . ?
C9 H9A 0.9700 . ?
C9 H9B 0.9700 . ?
C3 H3A 0.9600 . ?
C3 H3B 0.9600 . ?
C3 H3C 0.9600 . ?

loop_
_geom_torsion_atom_site_label_1
_geom_torsion_atom_site_label_2
_geom_torsion_atom_site_label_3
_geom_torsion_atom_site_label_4
_geom_torsion
_geom_torsion_site_symmetry_1
_geom_torsion_site_symmetry_2
_geom_torsion_site_symmetry_3
_geom_torsion_site_symmetry_4
_geom_torsion_publ_flag
P1 P2 C15 C16 83.39(10) . . . . ?
P1 P2 C15 C20 -155.64(11) . . . . ?
P1 C5 C6 C7 -175.38(11) . . . . ?
P1 C5 C10 C9 -179.57(13) . . . . ?
P2 P1 C5 C6 84.50(10) . . . . ?
P2 P1 C5 C10 -154.86(11) . . . . ?
P2 C15 C16 C17 -175.12(11) . . . . ?
P2 C15 C20 C19 -178.75(14) . . . . ?
C5 C6 C7 C8 -57.7(2) . . . . ?
C5 C10 C9 C8 57.0(2) . . . . ?
C15 C16 C17 C18 -57.9(2) . . . . ?
C15 C20 C19 C18 56.1(2) . . . . ?
C1 P1 C5 C6 -167.96(10) . . . . ?
C1 P1 C5 C10 -47.32(13) . . . . ?
C16 C15 C20 C19 -57.8(2) . . . . ?
C16 C17 C18 C19 53.5(2) . . . . ?
C11 P2 C15 C16 -169.69(10) . . . . ?
C11 P2 C15 C20 -48.72(14) . . . . ?
C6 C5 C10 C9 -58.83(19) . . . . ?
C7 C8 C9 C10 -53.5(2) . . . . ?
C20 C15 C16 C17 59.45(18) . . . . ?
C20 C19 C18 C17 -53.0(3) . . . . ?
C10 C5 C6 C7 59.51(18) . . . . ?
C9 C8 C7 C6 53.4(2) . . . . ?

loop_
_twin_individual_id
_twin_individual_mass_fraction_refined
1 0.8179(10)
2 0.1821(10)
